data_2225747
loop_
_publ_author_name
'Moumou, Mohamed'
'Akssira, Mohamed'
'Elhakmaoui, Ahmed'
'El Ammari, Lahcen'
'Benharref, Ahmed'
'Berraho, Moha'

_publ_section_title
;
 2-Isopropyl-4-methoxy-5-methylphenyl benzoate
;
_journal_coeditor_code TK2638
_journal_issue 4
_journal_name_full 'Acta Crystallographica Section E'
_journal_page_first o850
_journal_paper_doi 10.1107/S160053681000930X
_journal_volume 66
_journal_year 2010
_chemical_formula_iupac 'C18 H20 O3'
_chemical_formula_moiety 'C18 H20 O3'
_chemical_formula_sum 'C18 H20 O3'
_chemical_formula_weight 284.34
_chemical_name_systematic
;
2-Isopropyl-4-methoxy-5-methylphenyl benzoate
;
_space_group_IT_number 14
_symmetry_cell_setting monoclinic
_symmetry_space_group_name_Hall '-P 2yn'
_symmetry_space_group_name_H-M 'P 1 21/n 1'
_atom_sites_solution_hydrogens geom
_atom_sites_solution_primary direct
_atom_sites_solution_secondary difmap
_audit_creation_method SHELXL-97
_cell_angle_alpha 90.00
_cell_angle_beta 98.202(2)
_cell_angle_gamma 90.00
_cell_formula_units_Z 4
_cell_length_a 8.4765(4)
_cell_length_b 8.0880(4)
_cell_length_c 23.8119(11)
_cell_measurement_reflns_used 14992
_cell_measurement_temperature 298(2)
_cell_measurement_theta_max 25.2
_cell_measurement_theta_min 2.5
_cell_volume 1615.80(13)
_computing_cell_refinement 'SAINT-Plus (Bruker, 2009)'
_computing_data_collection 'APEX2 (Bruker, 2009)'
_computing_data_reduction 'SAINT-Plus (Bruker, 2009)'
_computing_molecular_graphics 'ORTEP-3 for Windows (Farrugia, 1997)'
_computing_publication_material 'WinGX (Farrugia, 1999)'
_computing_structure_refinement 'SHELXL97 (Sheldrick, 2008)'
_computing_structure_solution 'SHELXS97 (Sheldrick, 2008)'
_diffrn_ambient_temperature 298(2)
_diffrn_measured_fraction_theta_full 0.999
_diffrn_measured_fraction_theta_max 0.999
_diffrn_measurement_device_type 'Bruker X8 APEX CCD area-detector'
_diffrn_measurement_method '\f and \w scans'
_diffrn_radiation_monochromator graphite
_diffrn_radiation_source 'fine-focus sealed tube'
_diffrn_radiation_type MoK\a
_diffrn_radiation_wavelength 0.71073
_diffrn_reflns_av_R_equivalents 0.0280
_diffrn_reflns_av_sigmaI/netI 0.0190
_diffrn_reflns_limit_h_max 10
_diffrn_reflns_limit_h_min -10
_diffrn_reflns_limit_k_max 9
_diffrn_reflns_limit_k_min -9
_diffrn_reflns_limit_l_max 28
_diffrn_reflns_limit_l_min -28
_diffrn_reflns_number 14992
_diffrn_reflns_theta_full 25.24
_diffrn_reflns_theta_max 25.24
_diffrn_reflns_theta_min 2.46
_exptl_absorpt_coefficient_mu 0.078
_exptl_absorpt_correction_type none
_exptl_crystal_colour colourless
_exptl_crystal_density_diffrn 1.169
_exptl_crystal_density_method 'not measured'
_exptl_crystal_description prism
_exptl_crystal_F_000 608
_exptl_crystal_size_max 0.27
_exptl_crystal_size_mid 0.17
_exptl_crystal_size_min 0.12
_refine_diff_density_max 0.178
_refine_diff_density_min -0.182
_refine_ls_extinction_method none
_refine_ls_goodness_of_fit_ref 1.020
_refine_ls_hydrogen_treatment constr
_refine_ls_matrix_type full
_refine_ls_number_parameters 194
_refine_ls_number_reflns 2912
_refine_ls_number_restraints 0
_refine_ls_restrained_S_all 1.020
_refine_ls_R_factor_all 0.0546
_refine_ls_R_factor_gt 0.0419
_refine_ls_shift/su_max 0.000
_refine_ls_shift/su_mean 0.000
_refine_ls_structure_factor_coef Fsqd
_refine_ls_weighting_details 'calc w=1/[\s^2^(Fo^2^)+(0.0574P)^2^+0.3991P] where P=(Fo^2^+2Fc^2^)/3'
_refine_ls_weighting_scheme calc
_refine_ls_wR_factor_gt 0.1086
_refine_ls_wR_factor_ref 0.1187
_reflns_number_gt 2302
_reflns_number_total 2912
_reflns_threshold_expression I>2\s(I)
_cod_data_source_file tk2638.cif
_cod_data_source_block I
_cod_original_sg_symbol_H-M 'P 21/n'
_cod_database_code 2225747
_cod_database_fobs_code 2225747

loop_
_symmetry_equiv_pos_as_xyz
'x, y, z'
'-x+1/2, y+1/2, -z+1/2'
'-x, -y, -z'
'x-1/2, -y-1/2, z-1/2'

loop_
_atom_site_type_symbol
_atom_site_label
_atom_site_fract_x
_atom_site_fract_y
_atom_site_fract_z
_atom_site_U_iso_or_equiv
_atom_site_adp_type
_atom_site_calc_flag
_atom_site_refinement_flags
_atom_site_occupancy
_atom_site_disorder_assembly
_atom_site_disorder_group
C C1 0.77989(18) 0.64673(18) 0.08713(6) 0.0432(4) Uani d . 1 . .
C C2 0.69644(17) 0.56847(18) 0.12520(6) 0.0430(4) Uani d . 1 . .
C C3 0.62554(18) 0.41749(19) 0.10781(6) 0.0474(4) Uani d . 1 . .
H H3 0.5675 0.3612 0.1321 0.057 Uiso calc R 1 . .
C C4 0.63938(18) 0.34959(19) 0.05553(7) 0.0467(4) Uani d . 1 . .
C C5 0.72412(18) 0.4313(2) 0.01763(6) 0.0471(4) Uani d . 1 . .
C C6 0.79271(19) 0.5809(2) 0.03449(6) 0.0483(4) Uani d . 1 . .
H H6 0.8487 0.6387 0.0099 0.058 Uiso calc R 1 . .
C C7 0.7392(3) 0.3562(3) -0.03917(7) 0.0707(5) Uani d . 1 . .
H H7A 0.7937 0.4320 -0.0608 0.106 Uiso calc R 1 . .
H H7B 0.6349 0.3338 -0.0592 0.106 Uiso calc R 1 . .
H H7C 0.7985 0.2550 -0.0338 0.106 Uiso calc R 1 . .
C C8 0.4850(3) 0.1124(3) 0.07224(11) 0.0960(8) Uani d . 1 . .
H H8A 0.5503 0.0867 0.1075 0.144 Uiso calc R 1 . .
H H8B 0.4464 0.0117 0.0538 0.144 Uiso calc R 1 . .
H H8C 0.3963 0.1789 0.0795 0.144 Uiso calc R 1 . .
C C9 0.6813(2) 0.6391(2) 0.18320(6) 0.0508(4) Uani d . 1 . .
H H9 0.7425 0.7423 0.1867 0.061 Uiso calc R 1 . .
C C10 0.5123(3) 0.6843(4) 0.18816(10) 0.0985(9) Uani d . 1 . .
H H10A 0.4737 0.7620 0.1589 0.148 Uiso calc R 1 . .
H H10B 0.5078 0.7332 0.2246 0.148 Uiso calc R 1 . .
H H10C 0.4472 0.5868 0.1841 0.148 Uiso calc R 1 . .
C C11 0.7565(4) 0.5276(3) 0.22999(9) 0.1153(10) Uani d . 1 . .
H H11A 0.6928 0.4298 0.2311 0.173 Uiso calc R 1 . .
H H11B 0.7631 0.5845 0.2656 0.173 Uiso calc R 1 . .
H H11C 0.8616 0.4973 0.2232 0.173 Uiso calc R 1 . .
C C12 0.99177(17) 0.80615(17) 0.13445(6) 0.0416(3) Uani d . 1 . .
C C13 1.05364(17) 0.97651(17) 0.14447(6) 0.0402(3) Uani d . 1 . .
C C14 0.9796(2) 1.11338(19) 0.11761(7) 0.0535(4) Uani d . 1 . .
H H14 0.8884 1.1002 0.0912 0.064 Uiso calc R 1 . .
C C15 1.0407(2) 1.2690(2) 0.12988(8) 0.0605(5) Uani d . 1 . .
H H15 0.9906 1.3607 0.1118 0.073 Uiso calc R 1 . .
C C16 1.1752(2) 1.2895(2) 0.16867(8) 0.0561(4) Uani d . 1 . .
H H16 1.2156 1.3950 0.1769 0.067 Uiso calc R 1 . .
C C17 1.2503(2) 1.1547(2) 0.19528(8) 0.0561(4) Uani d . 1 . .
H H17 1.3419 1.1688 0.2214 0.067 Uiso calc R 1 . .
C C18 1.19010(18) 0.99813(19) 0.18335(7) 0.0478(4) Uani d . 1 . .
H H18 1.2412 0.9069 0.2014 0.057 Uiso calc R 1 . .
O O1 1.05685(14) 0.68399(13) 0.15440(5) 0.0593(3) Uani d . 1 . .
O O2 0.85023(13) 0.80333(12) 0.10003(5) 0.0495(3) Uani d . 1 . .
O O3 0.57625(15) 0.20040(15) 0.03683(5) 0.0644(4) Uani d . 1 . .

loop_
_atom_site_aniso_label
_atom_site_aniso_U_11
_atom_site_aniso_U_22
_atom_site_aniso_U_33
_atom_site_aniso_U_12
_atom_site_aniso_U_13
_atom_site_aniso_U_23
C1 0.0463(8) 0.0325(8) 0.0480(8) -0.0015(6) -0.0032(7) 0.0000(6)
C2 0.0447(8) 0.0382(8) 0.0449(8) 0.0017(6) 0.0021(6) -0.0034(6)
C3 0.0504(9) 0.0436(9) 0.0490(9) -0.0072(7) 0.0095(7) -0.0038(7)
C4 0.0465(8) 0.0400(8) 0.0523(9) -0.0046(7) 0.0025(7) -0.0093(7)
C5 0.0486(9) 0.0496(9) 0.0416(8) -0.0003(7) 0.0011(7) -0.0046(7)
C6 0.0525(9) 0.0475(9) 0.0440(8) -0.0030(7) 0.0035(7) 0.0057(7)
C7 0.0856(14) 0.0759(13) 0.0517(10) -0.0091(11) 0.0138(9) -0.0162(9)
C8 0.123(2) 0.0693(14) 0.1051(17) -0.0538(14) 0.0470(15) -0.0320(13)
C9 0.0592(10) 0.0455(9) 0.0476(9) -0.0051(7) 0.0069(7) -0.0086(7)
C10 0.0700(13) 0.142(2) 0.0866(15) -0.0023(14) 0.0221(12) -0.0558(16)
C11 0.199(3) 0.0939(18) 0.0466(11) 0.0372(19) -0.0033(15) 0.0001(11)
C12 0.0446(8) 0.0349(8) 0.0449(8) 0.0028(6) 0.0046(6) 0.0006(6)
C13 0.0428(8) 0.0335(7) 0.0449(8) 0.0013(6) 0.0087(6) 0.0001(6)
C14 0.0505(9) 0.0384(9) 0.0673(10) -0.0001(7) -0.0062(8) 0.0053(8)
C15 0.0617(11) 0.0332(8) 0.0836(13) -0.0006(7) -0.0003(9) 0.0082(8)
C16 0.0568(10) 0.0375(9) 0.0741(11) -0.0090(7) 0.0100(9) -0.0060(8)
C17 0.0490(9) 0.0526(10) 0.0641(10) -0.0059(8) -0.0008(8) -0.0078(8)
C18 0.0485(9) 0.0405(9) 0.0531(9) 0.0044(7) 0.0030(7) 0.0015(7)
O1 0.0596(7) 0.0331(6) 0.0803(8) 0.0040(5) -0.0070(6) 0.0040(5)
O2 0.0540(6) 0.0319(5) 0.0583(7) -0.0037(5) -0.0064(5) 0.0031(5)
O3 0.0756(8) 0.0526(7) 0.0670(8) -0.0224(6) 0.0165(6) -0.0217(6)

loop_
_atom_type_symbol
_atom_type_description
_atom_type_scat_dispersion_real
_atom_type_scat_dispersion_imag
_atom_type_scat_source
C C 0.0033 0.0016 'International Tables Vol C Tables 4.2.6.8 and 6.1.1.4'
H H 0.0000 0.0000 'International Tables Vol C Tables 4.2.6.8 and 6.1.1.4'
O O 0.0106 0.0060 'International Tables Vol C Tables 4.2.6.8 and 6.1.1.4'

loop_
_geom_angle_atom_site_label_1
_geom_angle_atom_site_label_2
_geom_angle_atom_site_label_3
_geom_angle_site_symmetry_1
_geom_angle_site_symmetry_3
_geom_angle
_geom_angle_publ_flag
C2 C1 C6 . . 122.25(14) ?
C2 C1 O2 . . 120.49(13) ?
C6 C1 O2 . . 117.19(13) ?
C1 C2 C3 . . 116.42(14) ?
C1 C2 C9 . . 122.90(14) ?
C3 C2 C9 . . 120.68(14) ?
C4 C3 C2 . . 121.77(15) ?
C4 C3 H3 . . 119.1 ?
C2 C3 H3 . . 119.1 ?
O3 C4 C3 . . 124.36(14) ?
O3 C4 C5 . . 114.83(13) ?
C3 C4 C5 . . 120.80(14) ?
C6 C5 C4 . . 117.50(14) ?
C6 C5 C7 . . 122.01(15) ?
C4 C5 C7 . . 120.49(15) ?
C5 C6 C1 . . 121.25(14) ?
C5 C6 H6 . . 119.4 ?
C1 C6 H6 . . 119.4 ?
C5 C7 H7A . . 109.5 ?
C5 C7 H7B . . 109.5 ?
H7A C7 H7B . . 109.5 ?
C5 C7 H7C . . 109.5 ?
H7A C7 H7C . . 109.5 ?
H7B C7 H7C . . 109.5 ?
O3 C8 H8A . . 109.5 ?
O3 C8 H8B . . 109.5 ?
H8A C8 H8B . . 109.5 ?
O3 C8 H8C . . 109.5 ?
H8A C8 H8C . . 109.5 ?
H8B C8 H8C . . 109.5 ?
C10 C9 C11 . . 113.4(2) ?
C10 C9 C2 . . 111.69(14) ?
C11 C9 C2 . . 111.55(15) ?
C10 C9 H9 . . 106.6 ?
C11 C9 H9 . . 106.6 ?
C2 C9 H9 . . 106.6 ?
C9 C10 H10A . . 109.5 ?
C9 C10 H10B . . 109.5 ?
H10A C10 H10B . . 109.5 ?
C9 C10 H10C . . 109.5 ?
H10A C10 H10C . . 109.5 ?
H10B C10 H10C . . 109.5 ?
C9 C11 H11A . . 109.5 ?
C9 C11 H11B . . 109.5 ?
H11A C11 H11B . . 109.5 ?
C9 C11 H11C . . 109.5 ?
H11A C11 H11C . . 109.5 ?
H11B C11 H11C . . 109.5 ?
O1 C12 O2 . . 123.04(13) ?
O1 C12 C13 . . 124.86(14) ?
O2 C12 C13 . . 112.10(12) ?
C14 C13 C18 . . 119.23(14) ?
C14 C13 C12 . . 122.88(13) ?
C18 C13 C12 . . 117.88(13) ?
C15 C14 C13 . . 120.07(15) ?
C15 C14 H14 . . 120.0 ?
C13 C14 H14 . . 120.0 ?
C16 C15 C14 . . 120.35(16) ?
C16 C15 H15 . . 119.8 ?
C14 C15 H15 . . 119.8 ?
C15 C16 C17 . . 120.11(15) ?
C15 C16 H16 . . 119.9 ?
C17 C16 H16 . . 119.9 ?
C16 C17 C18 . . 120.07(15) ?
C16 C17 H17 . . 120.0 ?
C18 C17 H17 . . 120.0 ?
C17 C18 C13 . . 120.16(14) ?
C17 C18 H18 . . 119.9 ?
C13 C18 H18 . . 119.9 ?
C12 O2 C1 . . 117.16(11) ?
C4 O3 C8 . . 118.13(13) ?

loop_
_geom_bond_atom_site_label_1
_geom_bond_atom_site_label_2
_geom_bond_site_symmetry_2
_geom_bond_distance
_geom_bond_publ_flag
C1 C2 . 1.380(2) ?
C1 C6 . 1.380(2) ?
C1 O2 . 1.4149(17) ?
C2 C3 . 1.397(2) ?
C2 C9 . 1.517(2) ?
C3 C4 . 1.381(2) ?
C3 H3 . 0.9300 ?
C4 O3 . 1.3685(18) ?
C4 C5 . 1.397(2) ?
C5 C6 . 1.378(2) ?
C5 C7 . 1.504(2) ?
C6 H6 . 0.9300 ?
C7 H7A . 0.9600 ?
C7 H7B . 0.9600 ?
C7 H7C . 0.9600 ?
C8 O3 . 1.415(2) ?
C8 H8A . 0.9600 ?
C8 H8B . 0.9600 ?
C8 H8C . 0.9600 ?
C9 C10 . 1.500(3) ?
C9 C11 . 1.503(3) ?
C9 H9 . 0.9800 ?
C10 H10A . 0.9600 ?
C10 H10B . 0.9600 ?
C10 H10C . 0.9600 ?
C11 H11A . 0.9600 ?
C11 H11B . 0.9600 ?
C11 H11C . 0.9600 ?
C12 O1 . 1.1964(17) ?
C12 O2 . 1.3531(18) ?
C12 C13 . 1.481(2) ?
C13 C14 . 1.384(2) ?
C13 C18 . 1.386(2) ?
C14 C15 . 1.377(2) ?
C14 H14 . 0.9300 ?
C15 C16 . 1.371(2) ?
C15 H15 . 0.9300 ?
C16 C17 . 1.371(2) ?
C16 H16 . 0.9300 ?
C17 C18 . 1.379(2) ?
C17 H17 . 0.9300 ?
C18 H18 . 0.9300 ?

loop_
_cod_related_entry_id
_cod_related_entry_database
_cod_related_entry_code
1 ChemSpider 24744680
